data_2243936
loop_
_publ_author_name
'B\"ohme, Uwe'
'Schwarzer, Anke'
'G\"unther, Betty'

_publ_section_title
;
 Formation of a macrocycle from dichlorodimethylsilane and a
 pyridoxalimine Schiff base ligand
;
_journal_issue 11
_journal_name_full 'Acta Crystallographica Section E'
_journal_page_first
;
;
_journal_paper_doi 10.1107/S2056989021010185
_journal_volume 77
_journal_year 2021
_chemical_formula_iupac 'C24 H36 N4 O6 Si2'
_chemical_formula_moiety 'C24 H36 N4 O6 Si2'
_chemical_formula_sum 'C24 H36 N4 O6 Si2'
_chemical_formula_weight 532.75
_chemical_name_systematic
(8<i>E</i>,22<i>E</i>)-4,4,12,18,18,26-Hexamethyl-3,5,17,19-tetraoxa-8,13,22,27-tetraaza-4,18-disilatricyclo[22.4.0.0^10,15^]octacosa-1(24),8,10,12,14,22,25,27-octaene-11,25-diol
_space_group_crystal_system monoclinic
_space_group_IT_number 15
_space_group_name_Hall '-I 2yc'
_space_group_name_H-M_alt 'I 1 2/c 1'
_atom_sites_solution_hydrogens mixed
_audit_creation_method SHELXL-2018/3
_cell_angle_alpha 90
_cell_angle_beta 101.198(5)
_cell_angle_gamma 90
_cell_formula_units_Z 4
_cell_length_a 12.9641(8)
_cell_length_b 16.8966(7)
_cell_length_c 13.1085(8)
_cell_measurement_reflns_used 19293
_cell_measurement_temperature 153(2)
_cell_measurement_theta_max 28.78
_cell_measurement_theta_min 3.15
_cell_volume 2816.7(3)
_computing_cell_refinement
;
X-AREA (Stoe, 2009)
;
_computing_data_collection
;
X-AREA (Stoe, 2009)
;
_computing_data_reduction
;
X-RED (Stoe, 2009)
;
_computing_molecular_graphics
;
ORTEP-3 for Windows (Farrugia, 2012)
;
_computing_publication_material
;
<i>SHELXL2017/1</i> (Sheldrick, 2015)
;
_computing_structure_refinement
;
<i>SHELXL2017/1</i> (Sheldrick, 2015)
;
_computing_structure_solution
;
SHELXS (Sheldrick, 2008)
;
_diffrn_ambient_temperature 153
_diffrn_detector 'image plate (34 cm diameter)'
_diffrn_detector_area_resol_mean 6.67
_diffrn_measured_fraction_theta_full 1.000
_diffrn_measured_fraction_theta_max 0.999
_diffrn_measurement_device '2-circle goniometer'
_diffrn_measurement_device_type 'Stoe IPDS 2T'
_diffrn_measurement_method 'rotation method'
_diffrn_radiation_monochromator 'plane graphite'
_diffrn_radiation_type 'Mo K\a'
_diffrn_radiation_wavelength 0.71073
_diffrn_reflns_av_R_equivalents 0.0385
_diffrn_reflns_av_unetI/netI 0.0207
_diffrn_reflns_limit_h_max 16
_diffrn_reflns_limit_h_min -16
_diffrn_reflns_limit_k_max 21
_diffrn_reflns_limit_k_min -21
_diffrn_reflns_limit_l_max 16
_diffrn_reflns_limit_l_min -16
_diffrn_reflns_number 19293
_diffrn_reflns_theta_full 25.242
_diffrn_reflns_theta_max 27.497
_diffrn_reflns_theta_min 1.990
_diffrn_source 'sealed X-ray tube, 12 x 0.4 mm long-fine focus'
_diffrn_source_current 0.000
_diffrn_source_power 0.000
_diffrn_source_voltage 0
_exptl_absorpt_coefficient_mu 0.169
_exptl_absorpt_correction_T_max 0.9933
_exptl_absorpt_correction_T_min 0.9067
_exptl_absorpt_correction_type integration
_exptl_absorpt_process_details
;
(X-RED; Stoe, 2009)
;
_exptl_crystal_colour Yellow
_exptl_crystal_density_diffrn 1.256
_exptl_crystal_description Prism
_exptl_crystal_F_000 1136
_exptl_crystal_size_max 0.400
_exptl_crystal_size_mid 0.330
_exptl_crystal_size_min 0.150
_refine_diff_density_max 0.323
_refine_diff_density_min -0.231
_refine_ls_extinction_method none
_refine_ls_goodness_of_fit_ref 1.075
_refine_ls_hydrogen_treatment mixed
_refine_ls_matrix_type full
_refine_ls_number_parameters 169
_refine_ls_number_reflns 3242
_refine_ls_number_restraints 0
_refine_ls_restrained_S_all 1.075
_refine_ls_R_factor_all 0.0393
_refine_ls_R_factor_gt 0.0319
_refine_ls_shift/su_max 0.001
_refine_ls_shift/su_mean 0.000
_refine_ls_structure_factor_coef Fsqd
_refine_ls_weighting_details 'w=1/[\s^2^(Fo^2^)+(0.0343P)^2^+2.1897P] where P=(Fo^2^+2Fc^2^)/3'
_refine_ls_weighting_scheme calc
_refine_ls_wR_factor_gt 0.0766
_refine_ls_wR_factor_ref 0.0816
_reflns_number_gt 2833
_reflns_number_total 3242
_reflns_threshold_expression 'I > 2\s(I)'
_cod_data_source_file zq2266sup1.cif
_cod_data_source_block I
_cod_original_sg_symbol_H-M 'I 2/c'
_cod_database_code 2243936
_shelx_space_group_comment
;
The symmetry employed for this shelxl refinement is uniquely defined
by the following loop, which should always be used as a source of
symmetry information in preference to the above space-group names.
They are only intended as comments.
;
_shelx_estimated_absorpt_t_min 0.935
_shelx_estimated_absorpt_t_max 0.975

loop_
_space_group_symop_operation_xyz
'x, y, z'
'-x, y, -z+1/2'
'x+1/2, y+1/2, z+1/2'
'-x+1/2, y+1/2, -z+1'
'-x, -y, -z'
'x, -y, z-1/2'
'-x+1/2, -y+1/2, -z+1/2'
'x+1/2, -y+1/2, z'

loop_
_atom_site_type_symbol
_atom_site_label
_atom_site_fract_x
_atom_site_fract_y
_atom_site_fract_z
_atom_site_U_iso_or_equiv
_atom_site_adp_type
_atom_site_calc_flag
_atom_site_occupancy
_atom_site_disorder_assembly
_atom_site_disorder_group
Si Si1 0.86455(3) 0.32645(2) -0.02263(2) 0.02075(10) Uani d 1 . .
O O1 0.71097(8) 0.39251(6) 0.42399(7) 0.0296(2) Uani d 1 . .
H H1 0.7514(16) 0.3499(12) 0.4190(14) 0.044 Uiso d 1 . .
O O2 0.80401(7) 0.38781(5) 0.04330(7) 0.02281(19) Uani d 1 . .
O O3 1.06149(7) 0.27321(5) 0.43122(7) 0.02520(19) Uani d 1 . .
N N1 0.67254(9) 0.55915(7) 0.24920(9) 0.0294(2) Uani d 1 . .
N N2 0.83696(8) 0.29351(6) 0.35941(8) 0.0230(2) Uani d 1 . .
C C1 0.66458(10) 0.51009(8) 0.32707(10) 0.0259(3) Uani d 1 . .
C C2 0.72289(10) 0.43890(7) 0.34287(9) 0.0233(2) Uani d 1 . .
C C3 0.78833(9) 0.41735(7) 0.27376(9) 0.0209(2) Uani d 1 . .
C C4 0.79399(10) 0.46943(7) 0.19053(9) 0.0229(2) Uani d 1 . .
C C5 0.73609(11) 0.53867(8) 0.18313(10) 0.0282(3) Uani d 1 . .
H H5 0.741329 0.574080 0.128082 0.034 Uiso calc 1 . .
C C6 0.58959(11) 0.53139(9) 0.39701(11) 0.0338(3) Uani d 1 . .
H H6A 0.629045 0.540267 0.467780 0.051 Uiso calc 1 . .
H H6B 0.539444 0.488047 0.397491 0.051 Uiso calc 1 . .
H H6C 0.551402 0.579715 0.371352 0.051 Uiso calc 1 . .
C C7 0.84345(9) 0.34072(7) 0.28447(9) 0.0206(2) Uani d 1 . .
H H7 0.884566 0.326031 0.234897 0.025 Uiso calc 1 . .
C C8 0.85625(10) 0.45009(7) 0.10775(10) 0.0252(3) Uani d 1 . .
H H8A 0.861902 0.497621 0.065010 0.030 Uiso calc 1 . .
H H8B 0.928130 0.433117 0.140566 0.030 Uiso calc 1 . .
C C9 0.89177(10) 0.21754(7) 0.36341(10) 0.0236(2) Uani d 1 . .
H H9A 0.914711 0.208345 0.296627 0.028 Uiso calc 1 . .
H H9B 0.843029 0.174374 0.373348 0.028 Uiso calc 1 . .
C C10 0.98674(10) 0.21622(7) 0.45164(10) 0.0248(3) Uani d 1 . .
H H10A 0.964942 0.228849 0.518104 0.030 Uiso calc 1 . .
H H10B 1.018780 0.162825 0.457622 0.030 Uiso calc 1 . .
C C11 0.94958(13) 0.38050(10) -0.09824(13) 0.0406(4) Uani d 1 . .
H H11A 0.907504 0.419996 -0.142798 0.061 Uiso calc 1 . .
H H11B 0.979557 0.342955 -0.141483 0.061 Uiso calc 1 . .
H H11C 1.006491 0.407029 -0.050283 0.061 Uiso calc 1 . .
C C12 0.76208(11) 0.26635(8) -0.10486(10) 0.0284(3) Uani d 1 . .
H H12A 0.717809 0.241394 -0.061306 0.043 Uiso calc 1 . .
H H12B 0.795342 0.225328 -0.140318 0.043 Uiso calc 1 . .
H H12C 0.718640 0.300404 -0.156636 0.043 Uiso calc 1 . .

loop_
_atom_site_aniso_label
_atom_site_aniso_U_11
_atom_site_aniso_U_22
_atom_site_aniso_U_33
_atom_site_aniso_U_12
_atom_site_aniso_U_13
_atom_site_aniso_U_23
Si1 0.02231(17) 0.02191(17) 0.01900(16) 0.00084(12) 0.00636(12) 0.00114(12)
O1 0.0360(5) 0.0297(5) 0.0259(4) 0.0028(4) 0.0128(4) 0.0013(4)
O2 0.0232(4) 0.0221(4) 0.0228(4) -0.0002(3) 0.0034(3) -0.0036(3)
O3 0.0241(4) 0.0287(5) 0.0230(4) -0.0076(4) 0.0054(3) -0.0008(3)
N1 0.0338(6) 0.0237(5) 0.0288(5) 0.0025(4) 0.0011(4) -0.0044(4)
N2 0.0219(5) 0.0229(5) 0.0237(5) -0.0010(4) 0.0029(4) 0.0000(4)
C1 0.0251(6) 0.0259(6) 0.0254(6) -0.0010(5) 0.0012(5) -0.0074(5)
C2 0.0240(6) 0.0240(6) 0.0209(5) -0.0033(5) 0.0020(4) -0.0039(4)
C3 0.0214(5) 0.0206(5) 0.0195(5) -0.0040(4) 0.0011(4) -0.0031(4)
C4 0.0264(6) 0.0203(6) 0.0211(5) -0.0049(4) 0.0026(4) -0.0033(4)
C5 0.0374(7) 0.0213(6) 0.0246(6) -0.0017(5) 0.0026(5) -0.0019(5)
C6 0.0283(7) 0.0370(7) 0.0363(7) 0.0046(6) 0.0072(5) -0.0080(6)
C7 0.0200(5) 0.0218(6) 0.0196(5) -0.0030(4) 0.0024(4) -0.0033(4)
C8 0.0306(6) 0.0210(6) 0.0246(6) -0.0058(5) 0.0071(5) -0.0014(4)
C9 0.0237(6) 0.0203(6) 0.0263(6) -0.0027(4) 0.0034(5) -0.0003(4)
C10 0.0229(6) 0.0231(6) 0.0280(6) -0.0032(5) 0.0040(5) 0.0049(5)
C11 0.0394(8) 0.0453(9) 0.0415(8) -0.0018(7) 0.0192(7) 0.0115(7)
C12 0.0370(7) 0.0264(6) 0.0204(6) -0.0002(5) 0.0024(5) -0.0014(5)

loop_
_atom_type_symbol
_atom_type_description
_atom_type_scat_dispersion_real
_atom_type_scat_dispersion_imag
_atom_type_scat_source
C C 0.0033 0.0016 'International Tables Vol C Tables 4.2.6.8 and 6.1.1.4'
H H 0.0000 0.0000 'International Tables Vol C Tables 4.2.6.8 and 6.1.1.4'
N N 0.0061 0.0033 'International Tables Vol C Tables 4.2.6.8 and 6.1.1.4'
O O 0.0106 0.0060 'International Tables Vol C Tables 4.2.6.8 and 6.1.1.4'
Si Si 0.0817 0.0704 'International Tables Vol C Tables 4.2.6.8 and 6.1.1.4'

loop_
_exptl_crystal_face_index_h
_exptl_crystal_face_index_k
_exptl_crystal_face_index_l
_exptl_crystal_face_perp_dist
2 0 15 0.0745
16 -30 -3 0.2642
2 5 -15 0.0411
-5 11 -30 0.0466
-7 -8 30 0.0450

loop_
_geom_angle_atom_site_label_1
_geom_angle_atom_site_label_2
_geom_angle_atom_site_label_3
_geom_angle_site_symmetry_1
_geom_angle_site_symmetry_3
_geom_angle
_geom_angle_publ_flag
O2 Si1 O3 . 2_755 103.40(5) y
O2 Si1 C12 . . 106.94(6) y
O3 Si1 C12 2_755 . 112.06(6) y
O2 Si1 C11 . . 111.33(7) y
O3 Si1 C11 2_755 . 109.52(6) y
C12 Si1 C11 . . 113.16(7) y
C2 O1 H1 . . 104.4(12) ?
C8 O2 Si1 . . 123.61(8) y
C10 O3 Si1 . 2_755 123.50(8) y
C1 N1 C5 . . 118.59(11) ?
C7 N2 C9 . . 118.05(11) ?
N1 C1 C2 . . 121.46(12) ?
N1 C1 C6 . . 118.23(12) ?
C2 C1 C6 . . 120.30(12) ?
O1 C2 C3 . . 122.14(11) ?
O1 C2 C1 . . 117.91(11) ?
C3 C2 C1 . . 119.92(11) ?
C2 C3 C4 . . 117.69(11) ?
C2 C3 C7 . . 120.63(11) ?
C4 C3 C7 . . 121.57(11) ?
C5 C4 C3 . . 118.12(12) ?
C5 C4 C8 . . 119.45(11) ?
C3 C4 C8 . . 122.36(11) ?
N1 C5 C4 . . 124.19(12) ?
N1 C5 H5 . . 117.9 ?
C4 C5 H5 . . 117.9 ?
C1 C6 H6A . . 109.5 ?
C1 C6 H6B . . 109.5 ?
H6A C6 H6B . . 109.5 ?
C1 C6 H6C . . 109.5 ?
H6A C6 H6C . . 109.5 ?
H6B C6 H6C . . 109.5 ?
N2 C7 C3 . . 121.19(11) ?
N2 C7 H7 . . 119.4 ?
C3 C7 H7 . . 119.4 ?
O2 C8 C4 . . 108.98(10) ?
O2 C8 H8A . . 109.9 ?
C4 C8 H8A . . 109.9 ?
O2 C8 H8B . . 109.9 ?
C4 C8 H8B . . 109.9 ?
H8A C8 H8B . . 108.3 ?
N2 C9 C10 . . 110.90(10) ?
N2 C9 H9A . . 109.5 ?
C10 C9 H9A . . 109.5 ?
N2 C9 H9B . . 109.5 ?
C10 C9 H9B . . 109.5 ?
H9A C9 H9B . . 108.0 ?
O3 C10 C9 . . 109.10(10) ?
O3 C10 H10A . . 109.9 ?
C9 C10 H10A . . 109.9 ?
O3 C10 H10B . . 109.9 ?
C9 C10 H10B . . 109.9 ?
H10A C10 H10B . . 108.3 ?
Si1 C11 H11A . . 109.5 ?
Si1 C11 H11B . . 109.5 ?
H11A C11 H11B . . 109.5 ?
Si1 C11 H11C . . 109.5 ?
H11A C11 H11C . . 109.5 ?
H11B C11 H11C . . 109.5 ?
Si1 C12 H12A . . 109.5 ?
Si1 C12 H12B . . 109.5 ?
H12A C12 H12B . . 109.5 ?
Si1 C12 H12C . . 109.5 ?
H12A C12 H12C . . 109.5 ?
H12B C12 H12C . . 109.5 ?

loop_
_geom_bond_atom_site_label_1
_geom_bond_atom_site_label_2
_geom_bond_site_symmetry_2
_geom_bond_distance
_geom_bond_publ_flag
Si1 O2 . 1.6435(9) y
Si1 O3 2_755 1.6487(9) y
Si1 C12 . 1.8443(14) y
Si1 C11 . 1.8589(15) y
O1 C2 . 1.3539(15) ?
O1 H1 . 0.90(2) ?
O2 C8 . 1.4345(14) ?
O3 C10 . 1.4278(14) ?
N1 C1 . 1.3343(18) ?
N1 C5 . 1.3512(18) ?
N2 C7 . 1.2808(16) ?
N2 C9 . 1.4631(16) ?
C1 C2 . 1.4143(18) ?
C1 C6 . 1.5039(18) ?
C2 C3 . 1.4041(17) ?
C3 C4 . 1.4147(17) ?
C3 C7 . 1.4723(17) ?
C4 C5 . 1.3832(18) ?
C4 C8 . 1.5085(17) ?
C5 H5 . 0.9500 ?
C6 H6A . 0.9800 ?
C6 H6B . 0.9800 ?
C6 H6C . 0.9800 ?
C7 H7 . 0.9500 ?
C8 H8A . 0.9900 ?
C8 H8B . 0.9900 ?
C9 C10 . 1.5168(17) ?
C9 H9A . 0.9900 ?
C9 H9B . 0.9900 ?
C10 H10A . 0.9900 ?
C10 H10B . 0.9900 ?
C11 H11A . 0.9800 ?
C11 H11B . 0.9800 ?
C11 H11C . 0.9800 ?
C12 H12A . 0.9800 ?
C12 H12B . 0.9800 ?
C12 H12C . 0.9800 ?

loop_
_geom_hbond_atom_site_label_D
_geom_hbond_atom_site_label_H
_geom_hbond_atom_site_label_A
_geom_hbond_site_symmetry_A
_geom_hbond_distance_DH
_geom_hbond_distance_HA
_geom_hbond_distance_DA
_geom_hbond_angle_DHA
_geom_hbond_publ_flag
O1 H1 N2 . 0.90(2) 1.76(2) 2.5923(15) 153.2(18) yes
C5 H5 O1 6_565 0.95 2.69 3.5451(16) 150.5 yes
C6 H6A O2 6_566 0.98 2.59 3.3464(17) 133.6 yes
C7 H7 O3 2_755 0.95 2.57 3.4882(15) 161.9 yes
C9 H9B O2 7_655 0.99 2.60 3.5087(16) 153.3 yes
C9 H9B Cg1 7_655 0.99 3.31 4.039(2) 131 yes
C11 H11A Cg1 6_565 0.98 2.85 3.7880(2) 160.0 yes

loop_
_geom_torsion_atom_site_label_1
_geom_torsion_atom_site_label_2
_geom_torsion_atom_site_label_3
_geom_torsion_atom_site_label_4
_geom_torsion_site_symmetry_1
_geom_torsion_site_symmetry_2
_geom_torsion_site_symmetry_3
_geom_torsion_site_symmetry_4
_geom_torsion
_geom_torsion_publ_flag
O3 Si1 O2 C8 2_755 . . . 68.47(10) ?
C12 Si1 O2 C8 . . . . -173.10(9) ?
C11 Si1 O2 C8 . . . . -49.03(11) ?
C5 N1 C1 C2 . . . . 1.61(18) ?
C5 N1 C1 C6 . . . . -176.99(12) ?
N1 C1 C2 O1 . . . . 179.60(11) ?
C6 C1 C2 O1 . . . . -1.83(17) ?
N1 C1 C2 C3 . . . . -2.09(18) ?
C6 C1 C2 C3 . . . . 176.48(11) ?
O1 C2 C3 C4 . . . . 179.01(11) ?
C1 C2 C3 C4 . . . . 0.78(17) ?
O1 C2 C3 C7 . . . . 2.80(17) ?
C1 C2 C3 C7 . . . . -175.43(10) ?
C2 C3 C4 C5 . . . . 0.87(16) ?
C7 C3 C4 C5 . . . . 177.05(11) ?
C2 C3 C4 C8 . . . . -176.10(11) ?
C7 C3 C4 C8 . . . . 0.08(17) ?
C1 N1 C5 C4 . . . . 0.17(19) ?
C3 C4 C5 N1 . . . . -1.42(19) ?
C8 C4 C5 N1 . . . . 175.64(12) ?
C9 N2 C7 C3 . . . . 178.48(10) ?
C2 C3 C7 N2 . . . . -3.14(17) ?
C4 C3 C7 N2 . . . . -179.21(11) ?
Si1 O2 C8 C4 . . . . -154.64(8) ?
C5 C4 C8 O2 . . . . -106.34(13) ?
C3 C4 C8 O2 . . . . 70.59(14) ?
C7 N2 C9 C10 . . . . 108.51(12) ?
Si1 O3 C10 C9 2_755 . . . 143.92(9) ?
N2 C9 C10 O3 . . . . -65.04(13) ?

_cod_database_fobs_code 2243936
